data_1513825
loop_
_publ_author_name
'Xue, Jinghua'
'Wu, Ping'
'Xu, Liangxiong'
'Wei, Xiaoyi'

_publ_section_title
;
 Penicillitone, a Potent in Vitro Anti-inflammatory and Cytotoxic
 Rearranged Sterol with an Unusual Tetracycle Core Produced by Penicillium
 purpurogenum.
;
_journal_issue 5
_journal_name_full 'Organic letters'
_journal_page_first 1518
_journal_page_last 1521
_journal_paper_doi 10.1021/ol500418f
_journal_volume 16
_journal_year 2014
_chemical_absolute_configuration ad
_chemical_formula_moiety 'C28 H40 O5, H2 O'
_chemical_formula_sum 'C28 H42 O6'
_chemical_formula_weight 474.62
_chemical_name_systematic
; 
 ? 
;
_space_group_IT_number 19
_symmetry_cell_setting orthorhombic
_symmetry_space_group_name_Hall 'P 2ac 2ab'
_symmetry_space_group_name_H-M 'P 21 21 21'
_atom_sites_solution_hydrogens geom
_atom_sites_solution_primary direct
_atom_sites_solution_secondary difmap
_audit_creation_method SHELXL-97
_cell_angle_alpha 90.00
_cell_angle_beta 90.00
_cell_angle_gamma 90.00
_cell_formula_units_Z 4
_cell_length_a 8.47047(10)
_cell_length_b 14.19176(18)
_cell_length_c 21.8094(3)
_cell_measurement_reflns_used 7144
_cell_measurement_temperature 150(2)
_cell_measurement_theta_max 66.8930
_cell_measurement_theta_min 3.7020
_cell_volume 2621.73(6)
_computing_cell_refinement
; 
CrysAlisPro, Oxford Diffraction Ltd.,
Version 1.171.36.20 (release 27-06-2012 CrysAlis171 .NET)
;
_computing_data_collection
; 
CrysAlisPro, Oxford Diffraction Ltd.,
Version 1.171.36.20 (release 27-06-2012 CrysAlis171 .NET)
;
_computing_data_reduction
; 
CrysAlisPro, Oxford Diffraction Ltd.,
Version 1.171.36.20 (release 27-06-2012 CrysAlis171 .NET)
;
_computing_molecular_graphics SHELXTL
_computing_publication_material SHELXTL
_computing_structure_refinement SHELXTL
_computing_structure_solution 'SHELXTL (Bruker, 2005)'
_diffrn_ambient_temperature 150(2)
_diffrn_detector_area_resol_mean 10.5058
_diffrn_measured_fraction_theta_full 0.988
_diffrn_measured_fraction_theta_max 0.988
_diffrn_measurement_device_type 'Xcalibur, Atlas, Gemini ultra'
_diffrn_measurement_method '\w scans'
_diffrn_radiation_monochromator mirror
_diffrn_radiation_source 'Enhance Ultra (Cu) X-ray Source'
_diffrn_radiation_type CuK\a
_diffrn_radiation_wavelength 1.54184
_diffrn_reflns_av_R_equivalents 0.0198
_diffrn_reflns_av_sigmaI/netI 0.0205
_diffrn_reflns_limit_h_max 9
_diffrn_reflns_limit_h_min -9
_diffrn_reflns_limit_k_max 11
_diffrn_reflns_limit_k_min -16
_diffrn_reflns_limit_l_max 23
_diffrn_reflns_limit_l_min -25
_diffrn_reflns_number 10173
_diffrn_reflns_theta_full 66.96
_diffrn_reflns_theta_max 66.96
_diffrn_reflns_theta_min 3.72
_exptl_absorpt_coefficient_mu 0.667
_exptl_absorpt_correction_T_max 0.7905
_exptl_absorpt_correction_T_min 0.7671
_exptl_absorpt_correction_type multi-scan
_exptl_absorpt_process_details
; 
CrysAlisPro, Oxford Diffraction Ltd.,
Version 1.171.36.20 (release 27-06-2012 CrysAlis171 .NET)
;
_exptl_crystal_colour colorless
_exptl_crystal_density_diffrn 1.202
_exptl_crystal_density_method 'not measured'
_exptl_crystal_description block
_exptl_crystal_F_000 1032
_exptl_crystal_size_max 0.42
_exptl_crystal_size_mid 0.40
_exptl_crystal_size_min 0.37
_refine_diff_density_max 0.241
_refine_diff_density_min -0.181
_refine_diff_density_rms 0.041
_refine_ls_abs_structure_details 'Flack H D (1983), Acta Cryst. A39, 876-881'
_refine_ls_abs_structure_Flack -0.08(13)
_refine_ls_extinction_method none
_refine_ls_goodness_of_fit_ref 1.086
_refine_ls_hydrogen_treatment mixed
_refine_ls_matrix_type full
_refine_ls_number_parameters 329
_refine_ls_number_reflns 4571
_refine_ls_number_restraints 0
_refine_ls_restrained_S_all 1.086
_refine_ls_R_factor_all 0.0318
_refine_ls_R_factor_gt 0.0307
_refine_ls_shift/su_max 0.001
_refine_ls_shift/su_mean 0.000
_refine_ls_structure_factor_coef Fsqd
_refine_ls_weighting_details 'calc w=1/[\s^2^(Fo^2^)+(0.0482P)^2^+0.2793P] where P=(Fo^2^+2Fc^2^)/3'
_refine_ls_weighting_scheme calc
_refine_ls_wR_factor_gt 0.0783
_refine_ls_wR_factor_ref 0.0793
_reflns_number_gt 4435
_reflns_number_total 4571
_reflns_threshold_expression >2sigma(I)
_cod_data_source_file ol500418f_si_002.cif
_cod_data_source_block 09252a
_cod_original_cell_volume 2621.72(6)
_cod_database_code 1513825

loop_
_symmetry_equiv_pos_as_xyz
'x, y, z'
'-x+1/2, -y, z+1/2'
'x+1/2, -y+1/2, -z'
'-x, y+1/2, -z+1/2'

loop_
_atom_site_label
_atom_site_type_symbol
_atom_site_fract_x
_atom_site_fract_y
_atom_site_fract_z
_atom_site_U_iso_or_equiv
_atom_site_adp_type
_atom_site_occupancy
_atom_site_symmetry_multiplicity
_atom_site_calc_flag
_atom_site_refinement_flags
C1 C -0.12592(16) 0.43957(10) 0.91089(6) 0.0197(3) Uani 1 1 d .
H1A H -0.2069 0.4894 0.9063 0.024 Uiso 1 1 calc R
H1B H -0.1431 0.3928 0.8779 0.024 Uiso 1 1 calc R
C2 C -0.14876(17) 0.39096(10) 0.97319(6) 0.0228(3) Uani 1 1 d .
H2A H -0.1449 0.4388 1.0062 0.027 Uiso 1 1 calc R
H2B H -0.2540 0.3607 0.9744 0.027 Uiso 1 1 calc R
C3 C -0.02231(17) 0.31704(10) 0.98457(6) 0.0204(3) Uani 1 1 d .
H3 H -0.0315 0.2686 0.9514 0.024 Uiso 1 1 calc R
C4 C 0.14123(17) 0.36113(10) 0.97958(6) 0.0215(3) Uani 1 1 d .
H4A H 0.1555 0.4087 1.0123 0.026 Uiso 1 1 calc R
H4B H 0.2231 0.3120 0.9847 0.026 Uiso 1 1 calc R
C5 C 0.15823(15) 0.40712(9) 0.91761(6) 0.0174(3) Uani 1 1 d .
C6 C 0.31127(16) 0.40274(10) 0.88541(6) 0.0200(3) Uani 1 1 d .
H6 H 0.4018 0.3734 0.9078 0.024 Uiso 1 1 calc R
C7 C 0.34785(15) 0.48026(9) 0.84219(6) 0.0171(3) Uani 1 1 d .
C8 C 0.21007(15) 0.52391(9) 0.81090(6) 0.0163(3) Uani 1 1 d .
C9 C 0.06546(15) 0.52353(9) 0.83800(6) 0.0160(3) Uani 1 1 d .
C10 C 0.04019(15) 0.48438(9) 0.90256(6) 0.0164(3) Uani 1 1 d .
C11 C -0.07211(16) 0.57228(10) 0.80741(6) 0.0218(3) Uani 1 1 d .
H11 H -0.1429 0.5983 0.8400 0.026 Uiso 1 1 calc R
C12 C -0.01347(17) 0.65386(10) 0.76759(6) 0.0240(3) Uani 1 1 d .
H12A H 0.0417 0.7006 0.7936 0.029 Uiso 1 1 calc R
H12B H -0.1046 0.6855 0.7480 0.029 Uiso 1 1 calc R
C13 C 0.09976(16) 0.61722(10) 0.71795(6) 0.0197(3) Uani 1 1 d .
C14 C 0.23744(15) 0.56928(9) 0.74994(6) 0.0167(3) Uani 1 1 d .
C15 C -0.16961(15) 0.50483(12) 0.76650(7) 0.0270(3) Uani 1 1 d .
H15 H -0.2102 0.4512 0.7917 0.032 Uiso 1 1 calc R
C16 C -0.06979(17) 0.46727(11) 0.71432(6) 0.0248(3) Uani 1 1 d .
H16A H -0.1374 0.4290 0.6869 0.030 Uiso 1 1 calc R
H16B H 0.0126 0.4253 0.7314 0.030 Uiso 1 1 calc R
C17 C 0.01023(15) 0.54514(10) 0.67628(6) 0.0218(3) Uani 1 1 d .
H17 H -0.0775 0.5814 0.6567 0.026 Uiso 1 1 calc R
C18 C 0.15806(18) 0.70150(10) 0.68022(7) 0.0270(3) Uani 1 1 d .
H18A H 0.2081 0.7475 0.7075 0.040 Uiso 1 1 calc R
H18B H 0.0684 0.7310 0.6593 0.040 Uiso 1 1 calc R
H18C H 0.2349 0.6798 0.6497 0.040 Uiso 1 1 calc R
C19 C 0.06343(19) 0.56894(10) 0.94637(6) 0.0248(3) Uani 1 1 d .
H19A H 0.0392 0.5495 0.9884 0.037 Uiso 1 1 calc R
H19B H -0.0073 0.6203 0.9343 0.037 Uiso 1 1 calc R
H19C H 0.1731 0.5906 0.9442 0.037 Uiso 1 1 calc R
C20 C 0.10905(16) 0.50260(11) 0.62209(6) 0.0237(3) Uani 1 1 d .
H20 H 0.2018 0.5449 0.6151 0.028 Uiso 1 1 calc R
C21 C 0.0091(2) 0.50333(14) 0.56335(7) 0.0372(4) Uani 1 1 d .
H21A H 0.0695 0.4751 0.5297 0.056 Uiso 1 1 calc R
H21B H -0.0183 0.5684 0.5528 0.056 Uiso 1 1 calc R
H21C H -0.0878 0.4670 0.5701 0.056 Uiso 1 1 calc R
C22 C 0.17186(17) 0.40472(11) 0.63467(7) 0.0262(3) Uani 1 1 d .
H22 H 0.0970 0.3550 0.6364 0.031 Uiso 1 1 calc R
C23 C 0.32076(18) 0.38230(10) 0.64345(7) 0.0276(3) Uani 1 1 d .
H23 H 0.3968 0.4309 0.6383 0.033 Uiso 1 1 calc R
C24 C 0.3812(2) 0.28591(11) 0.66101(7) 0.0312(3) Uani 1 1 d .
H24 H 0.2878 0.2429 0.6629 0.037 Uiso 1 1 calc R
C25 C 0.4977(2) 0.24376(11) 0.61420(8) 0.0381(4) Uani 1 1 d .
H25 H 0.5355 0.1825 0.6315 0.046 Uiso 1 1 calc R
C26 C 0.6433(2) 0.30493(15) 0.60338(12) 0.0564(6) Uani 1 1 d .
H26A H 0.7147 0.2729 0.5748 0.085 Uiso 1 1 calc R
H26B H 0.6977 0.3156 0.6424 0.085 Uiso 1 1 calc R
H26C H 0.6109 0.3656 0.5860 0.085 Uiso 1 1 calc R
C27 C 0.4157(3) 0.22167(15) 0.55385(9) 0.0537(5) Uani 1 1 d .
H27A H 0.3697 0.2795 0.5370 0.081 Uiso 1 1 calc R
H27B H 0.3319 0.1753 0.5609 0.081 Uiso 1 1 calc R
H27C H 0.4926 0.1960 0.5248 0.081 Uiso 1 1 calc R
C28 C 0.4506(3) 0.29117(13) 0.72568(8) 0.0507(5) Uani 1 1 d .
H28A H 0.5323 0.3400 0.7270 0.076 Uiso 1 1 calc R
H28B H 0.4972 0.2302 0.7365 0.076 Uiso 1 1 calc R
H28C H 0.3668 0.3067 0.7550 0.076 Uiso 1 1 calc R
O3 O -0.04052(13) 0.26980(7) 1.04180(5) 0.0269(2) Uani 1 1 d .
H3A H -0.052(3) 0.3096(18) 1.0700(11) 0.062(7) Uiso 1 1 d .
O5 O 0.18217(11) 0.34152(6) 0.86779(4) 0.0204(2) Uani 1 1 d .
O7 O 0.48461(10) 0.50640(7) 0.83610(4) 0.0236(2) Uani 1 1 d .
O14 O 0.36756(11) 0.56685(7) 0.72615(4) 0.0237(2) Uani 1 1 d .
O15 O -0.29903(13) 0.55611(11) 0.74107(6) 0.0437(4) Uani 1 1 d .
H15A H -0.377(3) 0.5487(15) 0.7643(10) 0.053(6) Uiso 1 1 d .
O16 O 0.43259(16) 0.09028(10) 0.87312(5) 0.0404(3) Uani 1 1 d .
H16C H 0.520(3) 0.0896(18) 0.8461(12) 0.072(7) Uiso 1 1 d .
H16D H 0.347(3) 0.082(2) 0.8443(14) 0.084(9) Uiso 1 1 d .

loop_
_atom_site_aniso_label
_atom_site_aniso_U_11
_atom_site_aniso_U_22
_atom_site_aniso_U_33
_atom_site_aniso_U_23
_atom_site_aniso_U_13
_atom_site_aniso_U_12
C1 0.0181(7) 0.0236(7) 0.0175(6) 0.0037(5) 0.0028(5) -0.0010(6)
C2 0.0221(7) 0.0275(7) 0.0188(7) 0.0042(6) 0.0051(6) -0.0032(6)
C3 0.0280(7) 0.0199(6) 0.0133(6) 0.0026(5) 0.0018(5) -0.0044(6)
C4 0.0236(7) 0.0232(7) 0.0179(7) 0.0072(5) -0.0014(6) 0.0019(6)
C5 0.0196(7) 0.0161(6) 0.0165(6) 0.0020(5) -0.0002(5) -0.0007(5)
C6 0.0169(6) 0.0211(7) 0.0220(7) 0.0051(5) -0.0001(5) 0.0031(5)
C7 0.0164(6) 0.0192(6) 0.0157(6) 0.0002(5) 0.0017(5) 0.0021(5)
C8 0.0177(6) 0.0147(6) 0.0165(6) 0.0033(5) -0.0004(5) 0.0000(5)
C9 0.0184(6) 0.0138(6) 0.0156(6) 0.0006(5) 0.0002(5) 0.0014(5)
C10 0.0179(6) 0.0168(6) 0.0145(6) 0.0014(5) 0.0016(5) 0.0008(5)
C11 0.0187(6) 0.0270(7) 0.0196(6) 0.0076(6) 0.0048(5) 0.0088(6)
C12 0.0235(7) 0.0248(7) 0.0238(7) 0.0100(6) 0.0050(6) 0.0103(6)
C13 0.0180(6) 0.0217(6) 0.0195(7) 0.0072(5) 0.0031(5) 0.0034(5)
C14 0.0164(7) 0.0164(6) 0.0172(6) 0.0017(5) 0.0012(5) -0.0010(5)
C15 0.0138(6) 0.0437(9) 0.0235(7) 0.0139(7) -0.0013(5) -0.0006(6)
C16 0.0190(7) 0.0350(8) 0.0202(7) 0.0052(6) -0.0028(5) -0.0074(6)
C17 0.0142(6) 0.0317(7) 0.0195(7) 0.0076(6) -0.0005(5) 0.0002(5)
C18 0.0283(8) 0.0251(8) 0.0274(7) 0.0116(6) 0.0035(6) 0.0041(6)
C19 0.0341(8) 0.0195(7) 0.0207(6) -0.0018(5) 0.0020(6) -0.0012(6)
C20 0.0194(7) 0.0302(7) 0.0216(7) 0.0040(6) 0.0000(5) -0.0018(6)
C21 0.0359(9) 0.0524(10) 0.0233(8) 0.0007(7) -0.0052(7) 0.0006(8)
C22 0.0264(8) 0.0273(7) 0.0248(7) 0.0007(6) 0.0010(6) -0.0043(6)
C23 0.0301(8) 0.0217(7) 0.0309(8) 0.0005(6) 0.0033(6) -0.0025(6)
C24 0.0370(9) 0.0212(7) 0.0353(8) 0.0019(6) -0.0014(7) -0.0014(6)
C25 0.0454(10) 0.0199(7) 0.0491(10) -0.0014(7) 0.0031(9) 0.0039(7)
C26 0.0355(10) 0.0472(12) 0.0864(16) -0.0128(11) 0.0110(10) 0.0017(9)
C27 0.0753(14) 0.0403(10) 0.0455(10) -0.0117(8) 0.0100(10) -0.0119(11)
C28 0.0765(15) 0.0344(9) 0.0411(10) 0.0024(8) -0.0145(10) 0.0093(10)
O3 0.0372(6) 0.0252(5) 0.0183(5) 0.0082(4) 0.0036(4) -0.0063(5)
O5 0.0227(5) 0.0171(5) 0.0214(5) -0.0001(4) 0.0045(4) 0.0002(4)
O7 0.0154(5) 0.0320(5) 0.0233(5) 0.0078(4) -0.0002(4) -0.0018(4)
O14 0.0155(5) 0.0341(5) 0.0215(5) 0.0080(4) 0.0024(4) 0.0009(4)
O15 0.0119(5) 0.0873(10) 0.0319(6) 0.0316(7) 0.0015(4) 0.0068(6)
O16 0.0343(6) 0.0631(8) 0.0239(6) -0.0105(5) 0.0032(5) 0.0043(6)

loop_
_atom_type_symbol
_atom_type_description
_atom_type_scat_dispersion_real
_atom_type_scat_dispersion_imag
_atom_type_scat_source
C C 0.0181 0.0091 'International Tables Vol C Tables 4.2.6.8 and 6.1.1.4'
H H 0.0000 0.0000 'International Tables Vol C Tables 4.2.6.8 and 6.1.1.4'
O O 0.0492 0.0322 'International Tables Vol C Tables 4.2.6.8 and 6.1.1.4'

loop_
_geom_angle_atom_site_label_1
_geom_angle_atom_site_label_2
_geom_angle_atom_site_label_3
_geom_angle
C2 C1 C10 113.64(11)
C2 C1 H1A 108.8
C10 C1 H1A 108.8
C2 C1 H1B 108.8
C10 C1 H1B 108.8
H1A C1 H1B 107.7
C3 C2 C1 111.45(11)
C3 C2 H2A 109.3
C1 C2 H2A 109.3
C3 C2 H2B 109.3
C1 C2 H2B 109.3
H2A C2 H2B 108.0
O3 C3 C2 113.05(11)
O3 C3 C4 110.74(11)
C2 C3 C4 110.21(11)
O3 C3 H3 107.5
C2 C3 H3 107.5
C4 C3 H3 107.5
C5 C4 C3 109.18(11)
C5 C4 H4A 109.8
C3 C4 H4A 109.8
C5 C4 H4B 109.8
C3 C4 H4B 109.8
H4A C4 H4B 108.3
O5 C5 C6 59.45(9)
O5 C5 C4 114.11(11)
C6 C5 C4 119.49(12)
O5 C5 C10 113.24(10)
C6 C5 C10 120.37(11)
C4 C5 C10 116.31(11)
O5 C6 C5 59.23(8)
O5 C6 C7 115.76(11)
C5 C6 C7 117.08(11)
O5 C6 H6 117.3
C5 C6 H6 117.3
C7 C6 H6 117.3
O7 C7 C6 119.49(12)
O7 C7 C8 124.54(12)
C6 C7 C8 115.92(11)
C9 C8 C7 120.38(11)
C9 C8 C14 121.85(11)
C7 C8 C14 117.75(11)
C8 C9 C11 120.06(11)
C8 C9 C10 121.86(11)
C11 C9 C10 117.73(11)
C5 C10 C9 111.66(10)
C5 C10 C19 110.03(11)
C9 C10 C19 105.62(10)
C5 C10 C1 105.97(10)
C9 C10 C1 112.52(10)
C19 C10 C1 111.12(11)
C9 C11 C12 110.30(11)
C9 C11 C15 112.52(11)
C12 C11 C15 108.30(11)
C9 C11 H11 108.5
C12 C11 H11 108.5
C15 C11 H11 108.5
C11 C12 C13 110.26(11)
C11 C12 H12A 109.6
C13 C12 H12A 109.6
C11 C12 H12B 109.6
C13 C12 H12B 109.6
H12A C12 H12B 108.1
C14 C13 C18 110.39(11)
C14 C13 C12 107.88(11)
C18 C13 C12 108.37(11)
C14 C13 C17 110.24(11)
C18 C13 C17 110.76(11)
C12 C13 C17 109.14(11)
O14 C14 C8 120.43(12)
O14 C14 C13 120.75(12)
C8 C14 C13 118.81(11)
O15 C15 C16 108.43(12)
O15 C15 C11 108.56(13)
C16 C15 C11 110.67(11)
O15 C15 H15 109.7
C16 C15 H15 109.7
C11 C15 H15 109.7
C15 C16 C17 113.46(13)
C15 C16 H16A 108.9
C17 C16 H16A 108.9
C15 C16 H16B 108.9
C17 C16 H16B 108.9
H16A C16 H16B 107.7
C16 C17 C13 111.71(11)
C16 C17 C20 111.39(12)
C13 C17 C20 115.50(11)
C16 C17 H17 105.8
C13 C17 H17 105.8
C20 C17 H17 105.8
C13 C18 H18A 109.5
C13 C18 H18B 109.5
H18A C18 H18B 109.5
C13 C18 H18C 109.5
H18A C18 H18C 109.5
H18B C18 H18C 109.5
C10 C19 H19A 109.5
C10 C19 H19B 109.5
H19A C19 H19B 109.5
C10 C19 H19C 109.5
H19A C19 H19C 109.5
H19B C19 H19C 109.5
C22 C20 C21 110.57(13)
C22 C20 C17 113.85(11)
C21 C20 C17 109.36(12)
C22 C20 H20 107.6
C21 C20 H20 107.6
C17 C20 H20 107.6
C20 C21 H21A 109.5
C20 C21 H21B 109.5
H21A C21 H21B 109.5
C20 C21 H21C 109.5
H21A C21 H21C 109.5
H21B C21 H21C 109.5
C23 C22 C20 125.88(14)
C23 C22 H22 117.1
C20 C22 H22 117.1
C22 C23 C24 125.54(14)
C22 C23 H23 117.2
C24 C23 H23 117.2
C23 C24 C28 108.67(13)
C23 C24 C25 113.62(13)
C28 C24 C25 112.55(15)
C23 C24 H24 107.2
C28 C24 H24 107.2
C25 C24 H24 107.2
C27 C25 C26 110.63(16)
C27 C25 C24 111.17(15)
C26 C25 C24 113.52(14)
C27 C25 H25 107.1
C26 C25 H25 107.1
C24 C25 H25 107.1
C25 C26 H26A 109.5
C25 C26 H26B 109.5
H26A C26 H26B 109.5
C25 C26 H26C 109.5
H26A C26 H26C 109.5
H26B C26 H26C 109.5
C25 C27 H27A 109.5
C25 C27 H27B 109.5
H27A C27 H27B 109.5
C25 C27 H27C 109.5
H27A C27 H27C 109.5
H27B C27 H27C 109.5
C24 C28 H28A 109.5
C24 C28 H28B 109.5
H28A C28 H28B 109.5
C24 C28 H28C 109.5
H28A C28 H28C 109.5
H28B C28 H28C 109.5
C3 O3 H3A 109.7(16)
C5 O5 C6 61.32(9)
C15 O15 H15A 107.8(15)
H16C O16 H16D 100(2)

loop_
_geom_bond_atom_site_label_1
_geom_bond_atom_site_label_2
_geom_bond_distance
C1 C2 1.5360(18)
C1 C10 1.5547(18)
C1 H1A 0.9900
C1 H1B 0.9900
C2 C3 1.520(2)
C2 H2A 0.9900
C2 H2B 0.9900
C3 O3 1.4252(15)
C3 C4 1.524(2)
C3 H3 1.0000
C4 C5 1.5077(18)
C4 H4A 0.9900
C4 H4B 0.9900
C5 O5 1.4452(16)
C5 C6 1.4756(19)
C5 C10 1.5197(18)
C6 O5 1.4485(17)
C6 C7 1.4816(19)
C6 H6 1.0000
C7 O7 1.2236(16)
C7 C8 1.4871(18)
C8 C9 1.3600(18)
C8 C14 1.4954(17)
C9 C11 1.5106(18)
C9 C10 1.5286(17)
C10 C19 1.5467(18)
C11 C12 1.5301(19)
C11 C15 1.547(2)
C11 H11 1.0000
C12 C13 1.5370(19)
C12 H12A 0.9900
C12 H12B 0.9900
C13 C14 1.5198(18)
C13 C18 1.5335(18)
C13 C17 1.564(2)
C14 O14 1.2186(16)
C15 O15 1.4279(17)
C15 C16 1.515(2)
C15 H15 1.0000
C16 C17 1.5391(19)
C16 H16A 0.9900
C16 H16B 0.9900
C17 C20 1.569(2)
C17 H17 1.0000
C18 H18A 0.9800
C18 H18B 0.9800
C18 H18C 0.9800
C19 H19A 0.9800
C19 H19B 0.9800
C19 H19C 0.9800
C20 C22 1.513(2)
C20 C21 1.536(2)
C20 H20 1.0000
C21 H21A 0.9800
C21 H21B 0.9800
C21 H21C 0.9800
C22 C23 1.315(2)
C22 H22 0.9500
C23 C24 1.510(2)
C23 H23 0.9500
C24 C28 1.530(2)
C24 C25 1.541(2)
C24 H24 1.0000
C25 C27 1.521(3)
C25 C26 1.527(3)
C25 H25 1.0000
C26 H26A 0.9800
C26 H26B 0.9800
C26 H26C 0.9800
C27 H27A 0.9800
C27 H27B 0.9800
C27 H27C 0.9800
C28 H28A 0.9800
C28 H28B 0.9800
C28 H28C 0.9800
O3 H3A 0.84(3)
O15 H15A 0.84(2)
O16 H16C 0.95(3)
O16 H16D 0.97(3)

loop_
_geom_hbond_atom_site_label_D
_geom_hbond_atom_site_label_H
_geom_hbond_atom_site_label_A
_geom_hbond_distance_DH
_geom_hbond_distance_HA
_geom_hbond_distance_DA
_geom_hbond_angle_DHA
_geom_hbond_site_symmetry_A
O16 H16D O15 0.97(3) 1.94(3) 2.7780(16) 144(2) 4_546
O16 H16C O14 0.95(3) 1.87(3) 2.7684(15) 158(2) 4_646
O15 H15A O7 0.84(2) 2.05(2) 2.8551(15) 162(2) 1_455
O3 H3A O16 0.84(3) 1.89(3) 2.7273(17) 173(2) 3_457

loop_
_geom_torsion_atom_site_label_1
_geom_torsion_atom_site_label_2
_geom_torsion_atom_site_label_3
_geom_torsion_atom_site_label_4
_geom_torsion
C10 C1 C2 C3 -55.49(16)
C1 C2 C3 O3 -179.48(11)
C1 C2 C3 C4 56.00(15)
O3 C3 C4 C5 177.84(11)
C2 C3 C4 C5 -56.32(14)
C3 C4 C5 O5 -75.38(14)
C3 C4 C5 C6 -142.64(13)
C3 C4 C5 C10 59.32(15)
C4 C5 C6 O5 102.19(13)
C10 C5 C6 O5 -100.67(13)
O5 C5 C6 C7 105.28(13)
C4 C5 C6 C7 -152.53(12)
C10 C5 C6 C7 4.61(18)
O5 C6 C7 O7 -146.51(12)
C5 C6 C7 O7 146.52(13)
O5 C6 C7 C8 36.12(16)
C5 C6 C7 C8 -30.84(17)
O7 C7 C8 C9 -149.82(14)
C6 C7 C8 C9 27.39(18)
O7 C7 C8 C14 28.96(19)
C6 C7 C8 C14 -153.83(12)
C7 C8 C9 C11 176.91(12)
C14 C8 C9 C11 -1.82(19)
C7 C8 C9 C10 3.85(19)
C14 C8 C9 C10 -174.89(11)
O5 C5 C10 C9 -43.09(14)
C6 C5 C10 C9 23.98(16)
C4 C5 C10 C9 -178.18(11)
O5 C5 C10 C19 -160.03(11)
C6 C5 C10 C19 -92.96(14)
C4 C5 C10 C19 64.88(15)
O5 C5 C10 C1 79.75(12)
C6 C5 C10 C1 146.82(12)
C4 C5 C10 C1 -55.34(14)
C8 C9 C10 C5 -28.98(17)
C11 C9 C10 C5 157.80(11)
C8 C9 C10 C19 90.61(15)
C11 C9 C10 C19 -82.61(14)
C8 C9 C10 C1 -147.99(12)
C11 C9 C10 C1 38.78(16)
C2 C1 C10 C5 51.97(14)
C2 C1 C10 C9 174.27(11)
C2 C1 C10 C19 -67.53(14)
C8 C9 C11 C12 -28.14(17)
C10 C9 C11 C12 145.21(12)
C8 C9 C11 C15 92.92(15)
C10 C9 C11 C15 -93.73(14)
C9 C11 C12 C13 59.59(15)
C15 C11 C12 C13 -63.95(14)
C11 C12 C13 C14 -59.25(15)
C11 C12 C13 C18 -178.77(12)
C11 C12 C13 C17 60.53(14)
C9 C8 C14 O14 -178.47(13)
C7 C8 C14 O14 2.77(18)
C9 C8 C14 C13 0.75(19)
C7 C8 C14 C13 -178.02(12)
C18 C13 C14 O14 -32.99(18)
C12 C13 C14 O14 -151.22(13)
C17 C13 C14 O14 89.70(15)
C18 C13 C14 C8 147.80(12)
C12 C13 C14 C8 29.57(16)
C17 C13 C14 C8 -89.51(14)
C9 C11 C15 O15 178.32(11)
C12 C11 C15 O15 -59.50(14)
C9 C11 C15 C16 -62.79(15)
C12 C11 C15 C16 59.40(14)
O15 C15 C16 C17 65.34(16)
C11 C15 C16 C17 -53.63(15)
C15 C16 C17 C13 50.40(15)
C15 C16 C17 C20 -178.78(11)
C14 C13 C17 C16 65.69(14)
C18 C13 C17 C16 -171.84(11)
C12 C13 C17 C16 -52.62(15)
C14 C13 C17 C20 -62.98(14)
C18 C13 C17 C20 59.48(15)
C12 C13 C17 C20 178.71(11)
C16 C17 C20 C22 -28.31(16)
C13 C17 C20 C22 100.51(14)
C16 C17 C20 C21 95.92(14)
C13 C17 C20 C21 -135.25(13)
C21 C20 C22 C23 126.03(17)
C17 C20 C22 C23 -110.39(17)
C20 C22 C23 C24 174.75(14)
C22 C23 C24 C28 -113.33(19)
C22 C23 C24 C25 120.55(18)
C23 C24 C25 C27 -67.11(18)
C28 C24 C25 C27 168.84(15)
C23 C24 C25 C26 58.4(2)
C28 C24 C25 C26 -65.7(2)
C4 C5 O5 C6 -111.23(13)
C10 C5 O5 C6 112.67(12)
C7 C6 O5 C5 -107.52(13)
